data_2019866
loop_
_publ_author_name
'Kampmann, Sven S.'
'Skelton, Brian W.'
'Wild, Duncan A.'
'Koutsantonis, George A.'
'Stewart, Scott G.'

_publ_section_title
;
 Tris(tri-<i>o</i>-tolyl phosphite-\k<i>P</i>)nickel: a coordinatively
 unsaturated nickel(0) complex
;
_journal_coeditor_code FG3327
_journal_issue 3
_journal_name_full 'Acta Crystallographica Section C'
_journal_page_first
;
;
_journal_paper_doi 10.1107/S2053229615001680
_journal_volume 71
_journal_year 2015
_chemical_formula_iupac '[Ni (C21 H21 O3 P)3]'
_chemical_formula_moiety 'C63 H63 Ni O9 P3'
_chemical_formula_sum 'C63 H63 Ni O9 P3'
_chemical_formula_weight 1115.75
_chemical_name_systematic
;
Tris(tri-<i>o</i>-tolylphosphite-\k<i>P</i>)nickel(II)
;
_space_group_IT_number 15
_symmetry_cell_setting monoclinic
_symmetry_space_group_name_Hall '-C 2yc'
_symmetry_space_group_name_H-M 'C 1 2/c 1'
_atom_sites_solution_hydrogens geom
_audit_creation_method 'WinGX routine CIF_UPDATE'
_cell_angle_alpha 90
_cell_angle_beta 104.129(5)
_cell_angle_gamma 90
_cell_formula_units_Z 8
_cell_length_a 21.5898(9)
_cell_length_b 12.3292(3)
_cell_length_c 43.403(2)
_cell_measurement_reflns_used 15074
_cell_measurement_temperature 100(2)
_cell_measurement_theta_max 67.067
_cell_measurement_theta_min 4.143
_cell_volume 11203.7(8)
_computing_cell_refinement
;
CrysAlis PRO (Agilent, 2013)
;
_computing_data_collection
;
CrysAlis PRO (Agilent, 2013)
;
_computing_data_reduction
;
CrysAlis PRO (Agilent, 2013)
;
_computing_molecular_graphics 'DIAMOND (Brandenburg, 1999)'
_computing_publication_material 'WinGX (Farrugia, 2012)'
_computing_structure_refinement 'SHELXL2014 (Sheldrick, 2015)'
_computing_structure_solution 'SIR92 (Altomare <i>et al.</i>, 1994)'
_diffrn_ambient_temperature 100(2)
_diffrn_detector_area_resol_mean 10.4738
_diffrn_measured_fraction_theta_full 0.994
_diffrn_measured_fraction_theta_max 0.994
_diffrn_measurement_device 'four-circle diffractometer'
_diffrn_measurement_device_type 'Oxford Gemini diffractometer'
_diffrn_measurement_method \w
_diffrn_radiation_monochromator mirror
_diffrn_radiation_type CuK\a
_diffrn_radiation_wavelength 1.54178
_diffrn_reflns_av_R_equivalents 0.0434
_diffrn_reflns_limit_h_max 25
_diffrn_reflns_limit_h_min -25
_diffrn_reflns_limit_k_max 9
_diffrn_reflns_limit_k_min -14
_diffrn_reflns_limit_l_max 51
_diffrn_reflns_limit_l_min -51
_diffrn_reflns_number 56232
_diffrn_reflns_theta_full 67.355
_diffrn_reflns_theta_max 67.355
_diffrn_reflns_theta_min 4.161
_exptl_absorpt_coefficient_mu 1.774
_exptl_absorpt_correction_T_max 0.896
_exptl_absorpt_correction_T_min 0.726
_exptl_absorpt_correction_type analytical
_exptl_absorpt_process_details
;
(CrysAlis PRO; Agilent, 2013)
;
_exptl_crystal_colour orange
_exptl_crystal_density_diffrn 1.323
_exptl_crystal_description needle
_exptl_crystal_F_000 4688
_exptl_crystal_size_max 0.28
_exptl_crystal_size_mid 0.11
_exptl_crystal_size_min 0.07
_refine_diff_density_max 1.257
_refine_diff_density_min -1.412
_refine_ls_extinction_method none
_refine_ls_goodness_of_fit_ref 1.057
_refine_ls_hydrogen_treatment constr
_refine_ls_matrix_type full
_refine_ls_number_parameters 682
_refine_ls_number_reflns 9993
_refine_ls_number_restraints 82
_refine_ls_restrained_S_all 1.067
_refine_ls_R_factor_all 0.1144
_refine_ls_R_factor_gt 0.0994
_refine_ls_shift/su_max 0.003
_refine_ls_shift/su_mean 0
_refine_ls_structure_factor_coef Fsqd
_refine_ls_weighting_details 'w = 1/[\s^2^(Fo^2^)+(0.1046P)^2^+70.9791P] where P=(Fo^2^+2Fc^2^)/3'
_refine_ls_weighting_scheme calc
_refine_ls_wR_factor_gt 0.2454
_refine_ls_wR_factor_ref 0.2586
_reflns_number_gt 8185
_reflns_number_total 9993
_reflns_threshold_expression I>2\s(I)
_cod_data_source_file fg3327sup1.cf
_cod_data_source_block I
_cod_original_cell_volume 11203.8(7)
_cod_original_sg_symbol_H-M 'C 2/c'
_cod_database_code 2019866
_cod_database_fobs_code 2019866

loop_
_symmetry_equiv_pos_as_xyz
'x, y, z'
'-x, y, -z+1/2'
'x+1/2, y+1/2, z'
'-x+1/2, y+1/2, -z+1/2'
'-x, -y, -z'
'x, -y, z-1/2'
'-x+1/2, -y+1/2, -z'
'x+1/2, -y+1/2, z-1/2'

loop_
_atom_site_type_symbol
_atom_site_label
_atom_site_fract_x
_atom_site_fract_y
_atom_site_fract_z
_atom_site_U_iso_or_equiv
_atom_site_adp_type
_atom_site_calc_flag
_atom_site_occupancy
_atom_site_disorder_assembly
_atom_site_disorder_group
Ni Ni1 0.16191(5) 0.01350(7) 0.13447(2) 0.0662(3) Uani d 1 . .
P P1 0.12143(6) 0.07529(12) 0.08885(3) 0.0554(4) Uani d 1 . .
O O11 0.1535(4) 0.0437(7) 0.06232(18) 0.0509(19) Uiso d 0.5 A 1
C C111 0.1564(5) -0.0534(10) 0.0461(2) 0.051(2) Uiso d 0.5 A 1
C C112 0.1878(7) -0.0500(11) 0.0224(3) 0.087(4) Uiso d 0.5 A 1
C C113 0.1882(9) -0.1420(14) 0.0031(4) 0.106(6) Uiso d 0.5 A 1
H H113 0.205 -0.1397 -0.0152 0.127 Uiso calc 0.5 A 1
C C114 0.1626(8) -0.2364(12) 0.0126(4) 0.107(5) Uiso d 0.5 A 1
H H114 0.1676 -0.3019 0.0019 0.128 Uiso calc 0.5 A 1
C C115 0.1305(7) -0.2413(10) 0.0363(3) 0.088(4) Uiso d 0.5 A 1
H H115 0.112 -0.3073 0.0411 0.106 Uiso calc 0.5 A 1
C C116 0.1260(5) -0.1466(8) 0.0532(2) 0.057(3) Uiso d 0.5 A 1
H H116 0.1027 -0.1457 0.0692 0.068 Uiso calc 0.5 A 1
C C117 0.2158(8) 0.0607(14) 0.0139(4) 0.084(4) Uiso d 0.5 A 1
H H11A 0.2501 0.0843 0.0319 0.126 Uiso calc 0.5 A 1
H H11B 0.1819 0.1155 0.0095 0.126 Uiso calc 0.5 A 1
H H11C 0.2328 0.0511 -0.0049 0.126 Uiso calc 0.5 A 1
O O41 0.1572(3) 0.0836(7) 0.05713(18) 0.0484(18) Uiso d 0.5 A 2
C C141 0.1642(5) -0.0077(8) 0.0398(2) 0.049(2) Uiso d 0.5 A 2
C C142 0.1933(6) 0.0071(9) 0.0154(3) 0.060(3) Uiso d 0.5 A 2
C C143 0.1994(6) -0.0788(10) -0.0042(3) 0.077(3) Uiso d 0.5 A 2
H H143 0.2155 -0.068 -0.0225 0.093 Uiso calc 0.5 A 2
C C144 0.1807(6) -0.1844(10) 0.0039(3) 0.064(3) Uiso d 0.5 A 2
H H144 0.1894 -0.2457 -0.0076 0.077 Uiso calc 0.5 A 2
C C145 0.1514(6) -0.1982(9) 0.0273(3) 0.074(3) Uiso d 0.5 A 2
H H145 0.1342 -0.2669 0.0306 0.089 Uiso calc 0.5 A 2
C C146 0.1462(5) -0.1107(9) 0.0468(2) 0.048(2) Uiso d 0.5 A 2
H H146 0.1301 -0.1219 0.065 0.058 Uiso calc 0.5 A 2
C C147 0.2130(7) 0.1270(12) 0.0085(3) 0.074(3) Uiso d 0.5 A 2
H H14A 0.2495 0.1502 0.0255 0.112 Uiso calc 0.5 A 2
H H14B 0.1769 0.176 0.0078 0.112 Uiso calc 0.5 A 2
H H14C 0.2248 0.129 -0.0119 0.112 Uiso calc 0.5 A 2
O O12 0.05100(16) 0.0424(3) 0.06782(8) 0.0545(8) Uani d 1 . .
C C121 -0.0027(3) 0.0245(5) 0.07937(13) 0.0577(13) Uani d 1 . .
C C122 -0.0489(3) -0.0423(6) 0.06046(15) 0.0792(19) Uani d 1 . .
C C123 -0.1043(4) -0.0602(9) 0.0711(2) 0.123(4) Uani d 1 . .
H H123 -0.137 -0.1049 0.0589 0.147 Uiso calc 1 . .
C C124 -0.1126(4) -0.0151(9) 0.0987(2) 0.121(4) Uani d 1 . .
H H124 -0.1508 -0.0287 0.1053 0.145 Uiso calc 1 . .
C C125 -0.0658(4) 0.0495(8) 0.11691(17) 0.096(2) Uani d 1 . .
H H125 -0.0712 0.0794 0.1363 0.116 Uiso calc 1 . .
C C126 -0.0104(3) 0.0712(5) 0.10677(13) 0.0658(14) Uani d 1 . .
H H126 0.0216 0.1179 0.1188 0.079 Uiso calc 1 . .
C C127 -0.0392(4) -0.0932(8) 0.03009(18) 0.104(3) Uani d 1 . .
H H12A -0.0709 -0.1505 0.0231 0.156 Uiso calc 1 . .
H H12B 0.0038 -0.1243 0.0341 0.156 Uiso calc 1 . .
H H12C -0.0442 -0.0376 0.0135 0.156 Uiso calc 1 . .
O O13 0.11931(18) 0.2075(3) 0.08807(8) 0.0590(9) Uani d 1 . .
C C131 0.0991(3) 0.2709(5) 0.06014(14) 0.0659(15) Uani d 1 . .
C C132 0.1439(4) 0.3287(7) 0.04999(17) 0.092(2) Uani d 1 . .
C C133 0.1223(5) 0.3921(8) 0.0223(2) 0.109(3) Uani d 1 . .
H H133 0.1524 0.432 0.0142 0.131 Uiso calc 1 . .
C C134 0.0592(4) 0.3971(7) 0.00709(18) 0.093(2) Uani d 1 . .
H H134 0.0459 0.4399 -0.0116 0.112 Uiso calc 1 . .
C C135 0.0153(4) 0.3415(6) 0.01838(16) 0.0831(19) Uani d 1 . .
H H135 -0.0287 0.3466 0.0079 0.1 Uiso calc 1 . .
C C136 0.0345(3) 0.2771(5) 0.04520(14) 0.0673(15) Uani d 1 . .
H H136 0.004 0.2378 0.0532 0.081 Uiso calc 1 . .
C C137 0.2125(4) 0.3238(10) 0.0674(2) 0.133(4) Uani d 1 . .
H H13A 0.2159 0.3237 0.0903 0.2 Uiso calc 1 . .
H H13B 0.235 0.3872 0.0618 0.2 Uiso calc 1 . .
H H13C 0.2318 0.2575 0.0615 0.2 Uiso calc 1 . .
P P2 0.2204(3) -0.1216(6) 0.14246(17) 0.0443(11) Uani d 0.5 B 1
P P2' 0.2379(3) -0.1055(6) 0.13774(18) 0.0539(14) Uani d 0.5 B 2
O O21 0.27639(15) -0.1313(3) 0.17414(8) 0.0475(7) Uani d 1 . .
C C211 0.3215(2) -0.2155(4) 0.18260(11) 0.0489(11) Uani d 1 . .
C C212 0.3076(3) -0.3061(4) 0.19741(14) 0.0616(14) Uani d 1 . .
C C213 0.3563(4) -0.3821(5) 0.20770(15) 0.080(2) Uani d 1 . .
H H213 0.3472 -0.4466 0.2177 0.096 Uiso calc 1 . .
C C214 0.4154(4) -0.3670(7) 0.20392(17) 0.092(2) Uani d 1 . .
H H214 0.4478 -0.4196 0.2113 0.11 Uiso calc 1 . .
C C215 0.4285(3) -0.2741(8) 0.1892(2) 0.102(3) Uani d 1 . .
H H215 0.4704 -0.2623 0.1865 0.122 Uiso calc 1 . .
C C216 0.3818(3) -0.1985(5) 0.17827(16) 0.0709(16) Uani d 1 . .
H H216 0.3909 -0.1349 0.1678 0.085 Uiso calc 1 . .
C C217 0.2442(4) -0.3264(6) 0.2043(2) 0.106(3) Uani d 1 . .
H H21A 0.2217 -0.2574 0.2042 0.16 Uiso calc 1 . .
H H21B 0.2504 -0.3609 0.2251 0.16 Uiso calc 1 . .
H H21C 0.2189 -0.3743 0.1879 0.16 Uiso calc 1 . .
O O22 0.1922(3) -0.2400(5) 0.14174(14) 0.0385(12) Uiso d 0.5 B 1
C C221 0.1277(4) -0.2482(8) 0.1297(3) 0.058(3) Uiso d 0.5 B 1
C C222 0.1058(5) -0.3344(9) 0.1094(3) 0.066(3) Uiso d 0.5 B 1
C C223 0.0385(6) -0.3432(12) 0.1008(4) 0.092(5) Uiso d 0.5 B 1
H H223 0.0206 -0.4059 0.0893 0.11 Uiso calc 0.5 B 1
C C224 -0.0016(7) -0.2705(14) 0.1075(5) 0.118(6) Uiso d 0.5 B 1
H H224 -0.0462 -0.2767 0.0986 0.141 Uiso calc 0.5 B 1
C C225 0.0227(6) -0.1847(11) 0.1280(3) 0.090(4) Uiso d 0.5 B 1
H H225 -0.0053 -0.1345 0.1342 0.109 Uiso calc 0.5 B 1
C C226 0.0863(5) -0.1744(9) 0.1387(3) 0.068(3) Uiso d 0.5 B 1
H H226 0.1033 -0.1163 0.1526 0.081 Uiso calc 0.5 B 1
C C227 0.1518(8) -0.4181(15) 0.1029(4) 0.096(4) Uiso d 0.5 B 1
H H22A 0.1616 -0.4704 0.1204 0.144 Uiso calc 0.5 B 1
H H22B 0.1912 -0.3823 0.101 0.144 Uiso calc 0.5 B 1
H H22C 0.1324 -0.456 0.083 0.144 Uiso calc 0.5 B 1
O O24 0.2143(6) -0.2238(11) 0.1255(3) 0.125(4) Uiso d 0.5 B 2
C C241 0.1500(7) -0.2572(14) 0.1163(4) 0.111(5) Uiso d 0.5 B 2
C C242 0.1501(7) -0.3444(17) 0.0954(5) 0.118(6) Uiso d 0.5 B 2
C C243 0.0904(9) -0.3860(18) 0.0793(5) 0.156(9) Uiso d 0.5 B 2
H H243 0.0872 -0.4421 0.064 0.187 Uiso calc 0.5 B 2
C C244 0.0398(7) -0.3458(14) 0.0858(4) 0.100(5) Uiso d 0.5 B 2
H H244 0.0002 -0.3747 0.0742 0.12 Uiso calc 0.5 B 2
C C245 0.0364(10) -0.264(3) 0.1081(8) 0.227(16) Uiso d 0.5 B 2
H H245 -0.003 -0.2416 0.112 0.273 Uiso calc 0.5 B 2
C C246 0.0955(11) -0.219(2) 0.1241(6) 0.180(12) Uiso d 0.5 B 2
H H246 0.0978 -0.1645 0.1398 0.216 Uiso calc 0.5 B 2
C C247 0.1950(12) -0.394(2) 0.0864(6) 0.154(9) Uiso d 0.5 B 2
H H24A 0.1763 -0.4443 0.0691 0.232 Uiso calc 0.5 B 2
H H24B 0.2211 -0.4351 0.1043 0.232 Uiso calc 0.5 B 2
H H24C 0.2219 -0.3413 0.0789 0.232 Uiso calc 0.5 B 2
O O23 0.2619(3) -0.1528(6) 0.11591(15) 0.0488(15) Uiso d 0.5 B 1
C C231 0.3002(7) -0.0896(11) 0.1033(4) 0.080(4) Uiso d 0.5 B 1
C C232 0.3354(9) -0.1481(13) 0.0852(5) 0.113(6) Uiso d 0.5 B 1
C C233 0.3770(10) -0.0839(16) 0.0731(5) 0.144(8) Uiso d 0.5 B 1
H H233 0.4045 -0.1185 0.0621 0.173 Uiso calc 0.5 B 1
C C234 0.3803(11) 0.0244(16) 0.0763(6) 0.146(9) Uiso d 0.5 B 1
H H234 0.4057 0.0644 0.0653 0.176 Uiso calc 0.5 B 1
C C235 0.3467(10) 0.0811(13) 0.0958(5) 0.128(7) Uiso d 0.5 B 1
H H235 0.3506 0.1572 0.0991 0.153 Uiso calc 0.5 B 1
C C236 0.3078(7) 0.0170(12) 0.1095(3) 0.076(4) Uiso d 0.5 B 1
H H236 0.2859 0.0495 0.1237 0.091 Uiso calc 0.5 B 1
C C237 0.3240(11) -0.2742(18) 0.0817(6) 0.134(7) Uiso d 0.5 B 1
H H23A 0.357 -0.307 0.0727 0.201 Uiso calc 0.5 B 1
H H23B 0.2818 -0.2882 0.0676 0.201 Uiso calc 0.5 B 1
H H23C 0.326 -0.3059 0.1026 0.201 Uiso calc 0.5 B 1
O O25 0.2926(6) -0.1144(10) 0.1198(3) 0.104(3) Uiso d 0.5 B 2
C C251 0.3143(5) -0.0379(8) 0.1035(2) 0.048(2) Uiso d 0.5 B 2
C C252 0.3404(5) -0.0829(7) 0.0801(2) 0.050(2) Uiso d 0.5 B 2
C C253 0.3678(6) -0.0120(9) 0.0623(3) 0.070(3) Uiso d 0.5 B 2
H H253 0.3866 -0.0391 0.0463 0.084 Uiso calc 0.5 B 2
C C254 0.3674(6) 0.0983(9) 0.0681(3) 0.078(3) Uiso d 0.5 B 2
H H254 0.3863 0.1464 0.056 0.094 Uiso calc 0.5 B 2
C C255 0.3396(6) 0.1405(10) 0.0916(3) 0.075(3) Uiso d 0.5 B 2
H H255 0.3404 0.2164 0.0956 0.09 Uiso calc 0.5 B 2
C C256 0.3111(6) 0.0713(9) 0.1089(3) 0.066(3) Uiso d 0.5 B 2
H H256 0.2899 0.0982 0.1241 0.079 Uiso calc 0.5 B 2
C C257 0.3424(7) -0.2038(12) 0.0751(3) 0.074(3) Uiso d 0.5 B 2
H H25A 0.3785 -0.2218 0.0661 0.112 Uiso calc 0.5 B 2
H H25B 0.3025 -0.2273 0.0605 0.112 Uiso calc 0.5 B 2
H H25C 0.3474 -0.241 0.0955 0.112 Uiso calc 0.5 B 2
P P3 0.16286(6) 0.12118(9) 0.17181(3) 0.0470(3) Uani d 1 . .
O O31 0.21613(16) 0.2161(3) 0.18060(9) 0.0544(8) Uani d 1 . .
C C311 0.2803(2) 0.2064(4) 0.18050(12) 0.0515(11) Uani d 1 . .
C C312 0.3070(3) 0.2956(4) 0.16922(15) 0.0647(14) Uani d 1 . .
C C313 0.3713(3) 0.2905(5) 0.16969(19) 0.082(2) Uani d 1 . .
H H313 0.3908 0.3505 0.1621 0.099 Uiso calc 1 . .
C C314 0.4079(3) 0.1999(5) 0.18096(18) 0.0797(19) Uani d 1 . .
H H314 0.4516 0.1973 0.1805 0.096 Uiso calc 1 . .
C C315 0.3803(3) 0.1134(4) 0.19291(15) 0.0646(15) Uani d 1 . .
H H315 0.4054 0.0518 0.2012 0.077 Uiso calc 1 . .
C C316 0.3161(3) 0.1166(4) 0.19284(13) 0.0551(12) Uani d 1 . .
H H316 0.2969 0.0577 0.2012 0.066 Uiso calc 1 . .
C C317 0.2669(3) 0.3949(5) 0.15789(18) 0.0779(18) Uani d 1 . .
H H31A 0.2322 0.3757 0.1395 0.117 Uiso calc 1 . .
H H31B 0.2936 0.4512 0.1518 0.117 Uiso calc 1 . .
H H31C 0.2487 0.422 0.175 0.117 Uiso calc 1 . .
O O32 0.17334(16) 0.0753(3) 0.20817(8) 0.0542(8) Uani d 1 . .
C C321 0.1375(3) -0.0127(4) 0.21457(14) 0.0587(13) Uani d 1 . .
C C322 0.1707(3) -0.0944(4) 0.23422(13) 0.0611(14) Uani d 1 . .
C C323 0.1337(4) -0.1801(5) 0.24155(17) 0.078(2) Uani d 1 . .
H H323 0.1544 -0.2368 0.255 0.094 Uiso calc 1 . .
C C324 0.0686(4) -0.1845(5) 0.2298(2) 0.095(3) Uani d 1 . .
H H324 0.0452 -0.2443 0.2349 0.114 Uiso calc 1 . .
C C325 0.0379(4) -0.1031(6) 0.2111(2) 0.100(3) Uani d 1 . .
H H325 -0.0072 -0.1057 0.2031 0.12 Uiso calc 1 . .
C C326 0.0725(3) -0.0160(5) 0.20359(19) 0.0785(19) Uani d 1 . .
H H326 0.0509 0.0414 0.1908 0.094 Uiso calc 1 . .
C C327 0.2406(3) -0.0898(5) 0.24717(13) 0.0674(15) Uani d 1 . .
H H32A 0.2621 -0.1034 0.2301 0.101 Uiso calc 1 . .
H H32B 0.2535 -0.145 0.2637 0.101 Uiso calc 1 . .
H H32C 0.2526 -0.0178 0.2563 0.101 Uiso calc 1 . .
O O33 0.10088(16) 0.1985(2) 0.16775(7) 0.0484(8) Uani d 1 . .
C C331 0.0935(2) 0.2915(4) 0.18534(12) 0.0470(11) Uani d 1 . .
C C332 0.0728(4) 0.3820(5) 0.16820(15) 0.084(2) Uani d 1 . .
C C333 0.0619(5) 0.4740(6) 0.18498(18) 0.109(3) Uani d 1 . .
H H333 0.0476 0.5386 0.1735 0.13 Uiso calc 1 . .
C C334 0.0710(4) 0.4743(6) 0.21727(17) 0.084(2) Uani d 1 . .
H H334 0.0641 0.5384 0.2281 0.101 Uiso calc 1 . .
C C335 0.0903(3) 0.3808(6) 0.23366(14) 0.0765(19) Uani d 1 . .
H H335 0.0959 0.3789 0.2561 0.092 Uiso calc 1 . .
C C336 0.1017(3) 0.2887(5) 0.21771(12) 0.0593(13) Uani d 1 . .
H H336 0.1151 0.2237 0.2291 0.071 Uiso calc 1 . .
C C337 0.0616(6) 0.3832(7) 0.13258(18) 0.144(4) Uani d 1 . .
H H33A 0.0919 0.3341 0.1262 0.216 Uiso calc 1 . .
H H33B 0.0677 0.457 0.1255 0.216 Uiso calc 1 . .
H H33C 0.0178 0.3594 0.1229 0.216 Uiso calc 1 . .

loop_
_atom_site_aniso_label
_atom_site_aniso_U_11
_atom_site_aniso_U_22
_atom_site_aniso_U_33
_atom_site_aniso_U_12
_atom_site_aniso_U_13
_atom_site_aniso_U_23
Ni1 0.0747(6) 0.0502(5) 0.0595(6) 0.0233(4) -0.0109(5) -0.0147(4)
P1 0.0483(7) 0.0599(8) 0.0532(7) 0.0110(6) 0.0029(6) -0.0140(6)
O12 0.053(2) 0.055(2) 0.0511(19) 0.0028(16) 0.0041(15) -0.0056(15)
C121 0.056(3) 0.063(3) 0.052(3) -0.010(2) 0.009(2) 0.004(2)
C122 0.075(4) 0.096(5) 0.062(4) -0.028(4) 0.009(3) -0.013(3)
C123 0.114(7) 0.173(9) 0.082(5) -0.081(7) 0.025(5) -0.024(6)
C124 0.099(6) 0.185(10) 0.081(5) -0.070(6) 0.027(4) -0.012(6)
C125 0.093(5) 0.139(7) 0.061(4) -0.035(5) 0.027(4) -0.007(4)
C126 0.064(3) 0.074(4) 0.056(3) -0.006(3) 0.008(3) -0.004(3)
C127 0.084(5) 0.134(7) 0.083(5) -0.031(5) 0.002(4) -0.042(5)
O13 0.067(2) 0.060(2) 0.0487(19) -0.0053(17) 0.0107(16) -0.0033(16)
C131 0.084(4) 0.059(3) 0.057(3) -0.009(3) 0.022(3) -0.005(3)
C132 0.088(5) 0.111(6) 0.073(4) -0.034(4) 0.014(4) 0.001(4)
C133 0.113(7) 0.124(7) 0.089(5) -0.032(5) 0.024(5) 0.022(5)
C134 0.111(6) 0.098(6) 0.071(4) -0.014(5) 0.023(4) 0.008(4)
C135 0.095(5) 0.074(4) 0.075(4) 0.004(4) 0.012(4) 0.009(3)
C136 0.081(4) 0.058(3) 0.063(3) 0.006(3) 0.018(3) 0.003(3)
C137 0.091(6) 0.185(11) 0.117(7) -0.055(7) 0.013(5) 0.023(7)
P2 0.041(3) 0.048(2) 0.044(2) 0.0034(17) 0.0107(16) -0.0104(16)
P2' 0.058(4) 0.045(3) 0.055(3) 0.018(2) 0.007(2) -0.0050(18)
O21 0.0491(18) 0.0452(18) 0.0496(18) 0.0076(14) 0.0144(14) 0.0005(14)
C211 0.046(3) 0.052(3) 0.047(3) 0.010(2) 0.009(2) -0.003(2)
C212 0.072(4) 0.053(3) 0.067(3) 0.018(3) 0.031(3) 0.005(3)
C213 0.112(6) 0.073(4) 0.060(3) 0.044(4) 0.030(3) 0.014(3)
C214 0.080(5) 0.107(6) 0.076(4) 0.049(4) -0.005(4) -0.015(4)
C215 0.042(3) 0.125(7) 0.130(7) 0.016(4) 0.005(4) -0.040(6)
C216 0.047(3) 0.077(4) 0.086(4) -0.001(3) 0.012(3) -0.014(3)
C217 0.109(6) 0.057(4) 0.184(9) 0.018(4) 0.096(6) 0.023(5)
P3 0.0531(7) 0.0338(6) 0.0487(7) 0.0011(5) 0.0022(5) 0.0010(5)
O31 0.057(2) 0.0375(17) 0.068(2) -0.0029(15) 0.0149(17) -0.0048(15)
C311 0.053(3) 0.043(3) 0.057(3) -0.004(2) 0.010(2) -0.004(2)
C312 0.070(4) 0.047(3) 0.077(4) 0.005(3) 0.019(3) 0.012(3)
C313 0.064(4) 0.062(4) 0.128(6) -0.003(3) 0.036(4) 0.021(4)
C314 0.061(4) 0.061(4) 0.119(6) 0.001(3) 0.026(4) 0.010(4)
C315 0.056(3) 0.046(3) 0.086(4) -0.001(2) 0.005(3) -0.003(3)
C316 0.060(3) 0.036(2) 0.067(3) -0.006(2) 0.011(2) -0.004(2)
C317 0.081(4) 0.056(3) 0.101(5) 0.005(3) 0.030(4) 0.023(3)
O32 0.058(2) 0.0459(18) 0.0530(19) 0.0013(15) 0.0024(15) 0.0090(15)
C321 0.065(3) 0.045(3) 0.070(3) 0.008(2) 0.023(3) 0.015(2)
C322 0.079(4) 0.053(3) 0.060(3) 0.023(3) 0.033(3) 0.014(2)
C323 0.104(5) 0.052(3) 0.097(5) 0.028(3) 0.059(4) 0.030(3)
C324 0.096(5) 0.060(4) 0.155(7) 0.016(4) 0.081(5) 0.033(4)
C325 0.074(4) 0.062(4) 0.175(8) 0.011(3) 0.053(5) 0.029(5)
C326 0.065(4) 0.049(3) 0.125(6) 0.010(3) 0.030(4) 0.025(3)
C327 0.085(4) 0.065(3) 0.050(3) 0.026(3) 0.012(3) 0.014(3)
O33 0.0554(19) 0.0374(17) 0.0475(17) 0.0032(14) 0.0032(14) -0.0003(13)
C331 0.046(3) 0.041(2) 0.054(3) -0.0001(19) 0.012(2) -0.002(2)
C332 0.152(7) 0.048(3) 0.057(3) 0.026(4) 0.038(4) 0.005(3)
C333 0.201(10) 0.051(4) 0.080(5) 0.041(5) 0.047(5) 0.000(3)
C334 0.101(5) 0.075(4) 0.076(4) 0.025(4) 0.021(4) -0.023(3)
C335 0.068(4) 0.106(5) 0.053(3) 0.030(4) 0.010(3) -0.012(3)
C336 0.056(3) 0.070(3) 0.049(3) 0.014(3) 0.007(2) 0.003(2)
C337 0.283(12) 0.084(5) 0.069(4) 0.093(7) 0.051(6) 0.021(4)

loop_
_atom_type_symbol
_atom_type_description
_atom_type_scat_dispersion_real
_atom_type_scat_dispersion_imag
_atom_type_scat_source
C C 0.0181 0.0091 'International Tables Vol C Tables 4.2.6.8 and 6.1.1.4'
H H 0 0 'International Tables Vol C Tables 4.2.6.8 and 6.1.1.4'
O O 0.0492 0.0322 'International Tables Vol C Tables 4.2.6.8 and 6.1.1.4'
Ni Ni -3.0029 0.5091 'International Tables Vol C Tables 4.2.6.8 and 6.1.1.4'
P P 0.2955 0.4335 'International Tables Vol C Tables 4.2.6.8 and 6.1.1.4'

loop_
_exptl_crystal_face_index_h
_exptl_crystal_face_index_k
_exptl_crystal_face_index_l
_exptl_crystal_face_perp_dist
-1 0 0 0.0446
0 -1 1 0.0716
0 -1 -3 0.0743
0 1 3 0.1479
0 1 -4 0.1305
0 0 0 0.0463
0 0 0 0.0201
1 0 0 0.0616

loop_
_geom_angle_atom_site_label_1
_geom_angle_atom_site_label_2
_geom_angle_atom_site_label_3
_geom_angle
P2 Ni1 P3 119.4(2)
P2 Ni1 P1 123.1(2)
P3 Ni1 P1 115.03(6)
P3 Ni1 P2' 120.8(2)
P1 Ni1 P2' 116.0(2)
O11 P1 O12 92.7(3)
O11 P1 O13 104.7(4)
O12 P1 O13 102.74(19)
O12 P1 O41 96.1(3)
O13 P1 O41 86.6(3)
O11 P1 Ni1 117.1(3)
O12 P1 Ni1 123.80(16)
O13 P1 Ni1 112.65(14)
O41 P1 Ni1 127.2(3)
C111 O11 P1 132.8(8)
C112 C111 C116 122.6(10)
C112 C111 O11 116.3(11)
C116 C111 O11 121.0(8)
C111 C112 C113 120.0(11)
C111 C112 C117 119.5(12)
C113 C112 C117 120.1(12)
C114 C113 C112 115.9(11)
C114 C113 H113 122.1
C112 C113 H113 122.1
C115 C114 C113 124.5(12)
C115 C114 H114 117.8
C113 C114 H114 117.8
C114 C115 C116 118.0(11)
C114 C115 H115 121
C116 C115 H115 121
C111 C116 C115 118.5(9)
C111 C116 H116 120.8
C115 C116 H116 120.8
C112 C117 H11A 109.5
C112 C117 H11B 109.5
H11A C117 H11B 109.5
C112 C117 H11C 109.5
H11A C117 H11C 109.5
H11B C117 H11C 109.5
C141 O41 P1 120.7(7)
C142 C141 O41 116.3(9)
C142 C141 C146 119.8(8)
O41 C141 C146 123.8(8)
C141 C142 C143 120.2(10)
C141 C142 C147 117.7(9)
C143 C142 C147 121.8(10)
C142 C143 C144 118.0(9)
C142 C143 H143 121
C144 C143 H143 121
C145 C144 C143 121.2(10)
C145 C144 H144 119.4
C143 C144 H144 119.4
C144 C145 C146 119.2(10)
C144 C145 H145 120.4
C146 C145 H145 120.4
C141 C146 C145 120.7(9)
C141 C146 H146 119.7
C145 C146 H146 119.7
C142 C147 H14A 109.5
C142 C147 H14B 109.5
H14A C147 H14B 109.5
C142 C147 H14C 109.5
H14A C147 H14C 109.5
H14B C147 H14C 109.5
C121 O12 P1 125.9(3)
C126 C121 O12 122.4(5)
C126 C121 C122 122.6(6)
O12 C121 C122 115.0(5)
C121 C122 C123 116.4(6)
C121 C122 C127 121.5(6)
C123 C122 C127 122.0(6)
C124 C123 C122 121.9(7)
C124 C123 H123 119
C122 C123 H123 119
C123 C124 C125 120.1(8)
C123 C124 H124 119.9
C125 C124 H124 119.9
C124 C125 C126 119.7(7)
C124 C125 H125 120.1
C126 C125 H125 120.1
C121 C126 C125 119.2(6)
C121 C126 H126 120.4
C125 C126 H126 120.4
C122 C127 H12A 109.5
C122 C127 H12B 109.5
H12A C127 H12B 109.5
C122 C127 H12C 109.5
H12A C127 H12C 109.5
H12B C127 H12C 109.5
C131 O13 P1 124.7(3)
C132 C131 C136 122.2(6)
C132 C131 O13 118.2(6)
C136 C131 O13 119.6(5)
C131 C132 C133 117.0(7)
C131 C132 C137 120.8(7)
C133 C132 C137 122.2(7)
C134 C133 C132 121.3(7)
C134 C133 H133 119.3
C132 C133 H133 119.3
C135 C134 C133 120.4(8)
C135 C134 H134 119.8
C133 C134 H134 119.8
C134 C135 C136 120.1(7)
C134 C135 H135 120
C136 C135 H135 120
C135 C136 C131 119.0(6)
C135 C136 H136 120.5
C131 C136 H136 120.5
C132 C137 H13A 109.5
C132 C137 H13B 109.5
H13A C137 H13B 109.5
C132 C137 H13C 109.5
H13A C137 H13C 109.5
H13B C137 H13C 109.5
O22 P2 O21 98.9(5)
O22 P2 O23 92.4(5)
O21 P2 O23 99.0(4)
O22 P2 Ni1 121.7(4)
O21 P2 Ni1 120.5(4)
O23 P2 Ni1 118.6(4)
O25 P2' O24 89.3(8)
O25 P2' O21 101.5(6)
O24 P2' O21 101.0(6)
O25 P2' Ni1 131.4(6)
O24 P2' Ni1 114.8(6)
O21 P2' Ni1 113.2(4)
C211 O21 P2 127.5(4)
C211 O21 P2' 123.7(4)
C212 C211 C216 121.0(5)
C212 C211 O21 120.8(4)
C216 C211 O21 117.9(5)
C211 C212 C213 117.9(6)
C211 C212 C217 123.5(5)
C213 C212 C217 118.6(6)
C214 C213 C212 122.2(7)
C214 C213 H213 118.9
C212 C213 H213 118.9
C213 C214 C215 119.0(6)
C213 C214 H214 120.5
C215 C214 H214 120.5
C216 C215 C214 120.6(7)
C216 C215 H215 119.7
C214 C215 H215 119.7
C215 C216 C211 119.4(7)
C215 C216 H216 120.3
C211 C216 H216 120.3
C212 C217 H21A 109.5
C212 C217 H21B 109.5
H21A C217 H21B 109.5
C212 C217 H21C 109.5
H21A C217 H21C 109.5
H21B C217 H21C 109.5
C221 O22 P2 115.4(6)
O22 C221 C222 117.2(9)
O22 C221 C226 120.3(8)
C222 C221 C226 122.5(9)
C221 C222 C223 113.2(9)
C221 C222 C227 120.5(11)
C223 C222 C227 125.5(11)
C224 C223 C222 125.0(12)
C224 C223 H223 117.5
C222 C223 H223 117.5
C223 C224 C225 119.1(12)
C223 C224 H224 120.4
C225 C224 H224 120.4
C226 C225 C224 119.1(11)
C226 C225 H225 120.5
C224 C225 H225 120.5
C225 C226 C221 120.6(10)
C225 C226 H226 119.7
C221 C226 H226 119.7
C222 C227 H22A 109.5
C222 C227 H22B 109.5
H22A C227 H22B 109.5
C222 C227 H22C 109.5
H22A C227 H22C 109.5
H22B C227 H22C 109.5
C241 O24 P2' 125.1(12)
C246 C241 C242 123.5(12)
C246 C241 O24 132.1(16)
C242 C241 O24 104.4(14)
C247 C242 C243 110.0(19)
C247 C242 C241 133.0(19)
C243 C242 C241 116.9(12)
C244 C243 C242 118.2(13)
C244 C243 H243 120.9
C242 C243 H243 120.9
C243 C244 C245 127.8(13)
C243 C244 H244 116.1
C245 C244 H244 116.1
C244 C245 C246 115.3(13)
C244 C245 H245 122.3
C246 C245 H245 122.3
C241 C246 C245 117.8(13)
C241 C246 H246 121.1
C245 C246 H246 121.1
C242 C247 H24A 109.5
C242 C247 H24B 109.5
H24A C247 H24B 109.5
C242 C247 H24C 109.5
H24A C247 H24C 109.5
H24B C247 H24C 109.5
C231 O23 P2 129.3(8)
C236 C231 O23 122.9(11)
C236 C231 C232 123.5(11)
O23 C231 C232 113.4(12)
C233 C232 C231 113.8(12)
C233 C232 C237 128.7(16)
C231 C232 C237 117.5(15)
C234 C233 C232 123.3(13)
C234 C233 H233 118.3
C232 C233 H233 118.3
C233 C234 C235 121.8(13)
C233 C234 H234 119.1
C235 C234 H234 119.1
C236 C235 C234 115.1(12)
C236 C235 H235 122.4
C234 C235 H235 122.4
C231 C236 C235 121.9(12)
C231 C236 H236 119
C235 C236 H236 119
C232 C237 H23A 109.5
C232 C237 H23B 109.5
H23A C237 H23B 109.5
C232 C237 H23C 109.5
H23A C237 H23C 109.5
H23B C237 H23C 109.5
C251 O25 P2' 128.3(10)
O25 C251 C256 124.4(10)
O25 C251 C252 111.4(10)
C256 C251 C252 124.3(8)
C253 C252 C251 117.1(8)
C253 C252 C257 120.9(9)
C251 C252 C257 121.9(9)
C254 C253 C252 119.8(9)
C254 C253 H253 120.1
C252 C253 H253 120.1
C253 C254 C255 121.3(10)
C253 C254 H254 119.4
C255 C254 H254 119.4
C256 C255 C254 119.5(10)
C256 C255 H255 120.2
C254 C255 H255 120.2
C251 C256 C255 117.9(9)
C251 C256 H256 121.1
C255 C256 H256 121.1
C252 C257 H25A 109.5
C252 C257 H25B 109.5
H25A C257 H25B 109.5
C252 C257 H25C 109.5
H25A C257 H25C 109.5
H25B C257 H25C 109.5
O33 P3 O31 96.93(18)
O33 P3 O32 102.99(18)
O31 P3 O32 95.72(19)
O33 P3 Ni1 116.00(13)
O31 P3 Ni1 120.88(15)
O32 P3 Ni1 119.98(14)
C311 O31 P3 126.0(3)
C316 C311 C312 122.2(5)
C316 C311 O31 122.0(5)
C312 C311 O31 115.7(5)
C313 C312 C311 117.4(5)
C313 C312 C317 122.4(5)
C311 C312 C317 120.2(5)
C312 C313 C314 121.7(6)
C312 C313 H313 119.2
C314 C313 H313 119.2
C315 C314 C313 119.6(6)
C315 C314 H314 120.2
C313 C314 H314 120.2
C314 C315 C316 119.9(5)
C314 C315 H315 120
C316 C315 H315 120
C311 C316 C315 119.2(5)
C311 C316 H316 120.4
C315 C316 H316 120.4
C312 C317 H31A 109.5
C312 C317 H31B 109.5
H31A C317 H31B 109.5
C312 C317 H31C 109.5
H31A C317 H31C 109.5
H31B C317 H31C 109.5
C321 O32 P3 120.4(3)
C326 C321 C322 121.3(5)
C326 C321 O32 121.6(5)
C322 C321 O32 117.1(5)
C321 C322 C323 116.4(6)
C321 C322 C327 121.8(5)
C323 C322 C327 121.8(5)
C324 C323 C322 122.1(6)
C324 C323 H323 118.9
C322 C323 H323 118.9
C325 C324 C323 120.0(6)
C325 C324 H324 120
C323 C324 H324 120
C324 C325 C326 119.8(7)
C324 C325 H325 120.1
C326 C325 H325 120.1
C321 C326 C325 120.4(6)
C321 C326 H326 119.8
C325 C326 H326 119.8
C322 C327 H32A 109.5
C322 C327 H32B 109.5
H32A C327 H32B 109.5
C322 C327 H32C 109.5
H32A C327 H32C 109.5
H32B C327 H32C 109.5
C331 O33 P3 128.4(3)
C332 C331 C336 121.6(5)
C332 C331 O33 116.0(4)
C336 C331 O33 122.1(4)
C331 C332 C333 117.2(6)
C331 C332 C337 121.4(5)
C333 C332 C337 121.4(6)
C334 C333 C332 122.4(6)
C334 C333 H333 118.8
C332 C333 H333 118.8
C335 C334 C333 118.8(6)
C335 C334 H334 120.6
C333 C334 H334 120.6
C334 C335 C336 120.1(6)
C334 C335 H335 120
C336 C335 H335 120
C331 C336 C335 119.9(5)
C331 C336 H336 120.1
C335 C336 H336 120.1
C332 C337 H33A 109.5
C332 C337 H33B 109.5
H33A C337 H33B 109.5
C332 C337 H33C 109.5
H33A C337 H33C 109.5
H33B C337 H33C 109.5

loop_
_geom_bond_atom_site_label_1
_geom_bond_atom_site_label_2
_geom_bond_distance
Ni1 P2 2.068(8)
Ni1 P3 2.0915(15)
Ni1 P1 2.1021(17)
Ni1 P2' 2.179(7)
P1 O11 1.531(8)
P1 O12 1.622(4)
P1 O13 1.631(4)
P1 O41 1.738(8)
O11 C111 1.397(13)
C111 C112 1.368(13)
C111 C116 1.394(12)
C112 C113 1.411(14)
C112 C117 1.57(2)
C113 C114 1.394(15)
C113 H113 0.95
C114 C115 1.378(14)
C114 H114 0.95
C115 C116 1.395(13)
C115 H115 0.95
C116 H116 0.95
C117 H11A 0.98
C117 H11B 0.98
C117 H11C 0.98
O41 C141 1.382(11)
C141 C142 1.371(12)
C141 C146 1.382(12)
C142 C143 1.386(12)
C142 C147 1.586(17)
C143 C144 1.432(13)
C143 H143 0.95
C144 C145 1.332(13)
C144 H144 0.95
C145 C146 1.393(12)
C145 H145 0.95
C146 H146 0.95
C147 H14A 0.98
C147 H14B 0.98
C147 H14C 0.98
O12 C121 1.388(6)
C121 C126 1.368(8)
C121 C122 1.395(8)
C122 C123 1.401(10)
C122 C127 1.520(10)
C123 C124 1.372(12)
C123 H123 0.95
C124 C125 1.375(11)
C124 H124 0.95
C125 C126 1.399(9)
C125 H125 0.95
C126 H126 0.95
C127 H12A 0.98
C127 H12B 0.98
C127 H12C 0.98
O13 C131 1.418(7)
C131 C132 1.358(9)
C131 C136 1.389(9)
C132 C133 1.413(11)
C132 C137 1.492(11)
C133 C134 1.363(12)
C133 H133 0.95
C134 C135 1.355(10)
C134 H134 0.95
C135 C136 1.387(9)
C135 H135 0.95
C136 H136 0.95
C137 H13A 0.98
C137 H13B 0.98
C137 H13C 0.98
P2 O22 1.579(9)
P2 O21 1.599(8)
P2 O23 1.668(8)
P2' O25 1.568(14)
P2' O24 1.593(15)
P2' O21 1.627(9)
O21 C211 1.408(5)
C211 C212 1.358(7)
C211 C216 1.376(8)
C212 C213 1.398(8)
C212 C217 1.491(8)
C213 C214 1.339(11)
C213 H213 0.95
C214 C215 1.374(12)
C214 H214 0.95
C215 C216 1.372(10)
C215 H215 0.95
C216 H216 0.95
C217 H21A 0.98
C217 H21B 0.98
C217 H21C 0.98
O22 C221 1.367(10)
C221 C222 1.387(12)
C221 C226 1.396(13)
C222 C223 1.413(13)
C222 C227 1.505(19)
C223 C224 1.328(14)
C223 H223 0.95
C224 C225 1.397(14)
C224 H224 0.95
C225 C226 1.345(13)
C225 H225 0.95
C226 H226 0.95
C227 H22A 0.98
C227 H22B 0.98
C227 H22C 0.98
O24 C241 1.409(14)
C241 C246 1.382(15)
C241 C242 1.407(15)
C242 C247 1.29(3)
C242 C243 1.406(15)
C243 C244 1.291(15)
C243 H243 0.95
C244 C245 1.406(16)
C244 H244 0.95
C245 C246 1.412(16)
C245 H245 0.95
C246 H246 0.95
C247 H24A 0.98
C247 H24B 0.98
C247 H24C 0.98
O23 C231 1.345(13)
C231 C236 1.344(14)
C231 C232 1.418(14)
C232 C233 1.392(15)
C232 C237 1.58(3)
C233 C234 1.343(15)
C233 H233 0.95
C234 C235 1.424(15)
C234 H234 0.95
C235 C236 1.388(14)
C235 H235 0.95
C236 H236 0.95
C237 H23A 0.98
C237 H23B 0.98
C237 H23C 0.98
O25 C251 1.333(13)
C251 C256 1.371(12)
C251 C252 1.392(11)
C252 C253 1.388(12)
C252 C257 1.508(17)
C253 C254 1.383(13)
C253 H253 0.95
C254 C255 1.405(13)
C254 H254 0.95
C255 C256 1.376(13)
C255 H255 0.95
C256 H256 0.95
C257 H25A 0.98
C257 H25B 0.98
C257 H25C 0.98
P3 O33 1.617(3)
P3 O31 1.620(3)
P3 O32 1.639(3)
O31 C311 1.393(6)
C311 C316 1.381(7)
C311 C312 1.385(7)
C312 C313 1.383(8)
C312 C317 1.511(8)
C313 C314 1.386(9)
C313 H313 0.95
C314 C315 1.382(8)
C314 H314 0.95
C315 C316 1.386(8)
C315 H315 0.95
C316 H316 0.95
C317 H31A 0.98
C317 H31B 0.98
C317 H31C 0.98
O32 C321 1.399(6)
C321 C326 1.369(9)
C321 C322 1.398(7)
C322 C323 1.406(8)
C322 C327 1.478(9)
C323 C324 1.373(11)
C323 H323 0.95
C324 C325 1.359(10)
C324 H324 0.95
C325 C326 1.392(9)
C325 H325 0.95
C326 H326 0.95
C327 H32A 0.98
C327 H32B 0.98
C327 H32C 0.98
O33 C331 1.407(6)
C331 C332 1.355(7)
C331 C336 1.373(7)
C332 C333 1.400(8)
C332 C337 1.505(9)
C333 C334 1.366(10)
C333 H333 0.95
C334 C335 1.366(10)
C334 H334 0.95
C335 C336 1.382(8)
C335 H335 0.95
C336 H336 0.95
C337 H33A 0.98
C337 H33B 0.98
C337 H33C 0.98
